data_1542047
loop_
_publ_author_name
'Lukaszewicz, K.'

_publ_section_title
;
 Crystal structure of alpha-Mg2 P2 O7 and the mechanism of the phase
 transition beta-alpha-Mg2 P2 O7
;
_journal_name_full
;
Bulletin de l'Academie Polonaise des Sciences, Serie des Sciences Chimiques
;
_journal_page_first 53
_journal_page_last 57
_journal_volume 15
_journal_year 1967
_chemical_formula_sum 'Mg2 O7 P2'
_chemical_name_systematic 'Mg2 (P2 O7)'
_space_group_IT_number 14
_symmetry_space_group_name_Hall '-P 2ybc (1/2*x,y,-1/2*x+z)'
_symmetry_space_group_name_H-M 'P 1 21/c 1 (2*a+c,b,c)'
_cell_angle_alpha 90
_cell_angle_beta 105.18
_cell_angle_gamma 90
_cell_formula_units_Z 8
_cell_length_a 13.172
_cell_length_b 8.29
_cell_length_c 9.053
_cell_volume 954.058
_citation_journal_id_ASTM BAPCAQ
_cod_data_source_file Lukaszewicz_BAPCAQ_1967_1723.cif
_cod_data_source_block Mg2O7P2
_cod_original_cell_volume 954.0578
_cod_database_code 1542047

loop_
_symmetry_equiv_pos_as_xyz
x,y,z
-x,y+1/2,-z+1/2
-x,-y,-z
x,-y-1/2,z-1/2
x+1/2,y,z+1/2
-x+1/2,y+1/2,-z+1
-x+1/2,-y,-z+1/2
x+1/2,-y-1/2,z

loop_
_atom_site_label
_atom_site_type_symbol
_atom_site_fract_x
_atom_site_fract_y
_atom_site_fract_z
_atom_site_occupancy
_atom_site_U_iso_or_equiv
O3 O-2 0.4388 0.2385 0.14 1 0.0
P2 P+5 0.2359 0.274 0.2008 1 0.0
O2 O-2 0.187 0.7355 0.1411 1 0.0
O1 O-2 0.1259 0.3338 0.2261 1 0.0
O7 O-2 0.4436 0.888 0.1288 1 0.0
O5 O-2 0.489 0.5922 0.1056 1 0.0
P1 P+5 0.4713 0.7327 0.2106 1 0.0
Mg2 Mg+2 0.1162 0.9298 0.0056 1 0.0
O4 O-2 0.2238 0.1073 0.1197 1 0.0
O6 O-2 0.2584 0.4088 0.1054 1 0.0
Mg1 Mg+2 0.3504 0.0584 0.0233 1 0.0
